data_7707262
loop_
_publ_author_name
'Yin, Wen-Yu'
'Weng, Yi-Gang'
'Ren, Zhou-Hong'
'Zhang, Zhi-Ruo'
'Zhu, Qin-Yu'
'Dai, Jie'

_publ_section_title
;
 Tetrathiafulvalene-based double metal lead iodides: structures and
 electrical properties.
;
_journal_issue 23
_journal_name_full 'Dalton transactions (Cambridge, England : 2003)'
_journal_page_first 8120
_journal_page_last 8126
_journal_paper_doi 10.1039/d1dt00631b
_journal_volume 50
_journal_year 2021
_chemical_formula_moiety 'Cu2 I10 Pb2, 5(C6 H4 S4), 0.5(H4 O2)'
_chemical_formula_sum 'C30 H22 Cu2 I10 O Pb2 S20'
_chemical_formula_weight 2850.13
_space_group_crystal_system triclinic
_space_group_IT_number 2
_space_group_name_Hall '-P 1'
_space_group_name_H-M_alt 'P -1'
_atom_sites_solution_hydrogens mixed
_audit_creation_date 2021-03-15
_audit_creation_method
;
Olex2 1.5-dev
(compiled 2021.02.10 svn.rb'16c95d35' for OlexSys, GUI svn.r6225)
;
_audit_update_record
;
2021-04-19 deposited with the CCDC.	2021-04-27 downloaded from the CCDC.
;
_cell_angle_alpha 86.986(4)
_cell_angle_beta 70.722(4)
_cell_angle_gamma 80.970(4)
_cell_formula_units_Z 1
_cell_length_a 10.9196(19)
_cell_length_b 11.281(2)
_cell_length_c 13.700(2)
_cell_measurement_reflns_used 7639
_cell_measurement_temperature 213(2)
_cell_measurement_theta_max 27.10
_cell_measurement_theta_min 2.41
_cell_volume 1573.2(5)
_computing_molecular_graphics 'Olex2 1.5-dev (Dolomanov et al., 2009)'
_computing_publication_material 'Olex2 1.5-dev (Dolomanov et al., 2009)'
_computing_structure_refinement 'SHELXL 2018/3 (Sheldrick, 2015)'
_diffrn_ambient_temperature 213.15
_diffrn_measured_fraction_theta_full 0.974
_diffrn_measured_fraction_theta_max 0.966
_diffrn_measurement_device_type 'Bruker APEX-II CCD'
_diffrn_measurement_method '\f and \w scans'
_diffrn_radiation_type MoK\a
_diffrn_radiation_wavelength 0.71073
_diffrn_reflns_av_unetI/netI 0.0432
_diffrn_reflns_Laue_measured_fraction_full 0.974
_diffrn_reflns_Laue_measured_fraction_max 0.966
_diffrn_reflns_limit_h_max 14
_diffrn_reflns_limit_h_min -13
_diffrn_reflns_limit_k_max 14
_diffrn_reflns_limit_k_min -14
_diffrn_reflns_limit_l_max 17
_diffrn_reflns_limit_l_min 0
_diffrn_reflns_number 7015
_diffrn_reflns_point_group_measured_fraction_full 0.974
_diffrn_reflns_point_group_measured_fraction_max 0.966
_diffrn_reflns_theta_full 25.242
_diffrn_reflns_theta_max 27.549
_diffrn_reflns_theta_min 1.575
_exptl_absorpt_coefficient_mu 11.600
_exptl_absorpt_correction_T_max 0.7455
_exptl_absorpt_correction_T_min 0.4979
_exptl_absorpt_correction_type multi-scan
_exptl_crystal_colour black
_exptl_crystal_colour_primary black
_exptl_crystal_density_diffrn 3.008
_exptl_crystal_description rod
_exptl_crystal_F_000 1282
_exptl_crystal_size_max 0.2
_exptl_crystal_size_mid 0.08
_exptl_crystal_size_min 0.08
_refine_diff_density_max 3.878
_refine_diff_density_min -2.520
_refine_diff_density_rms 0.304
_refine_ls_extinction_method none
_refine_ls_goodness_of_fit_ref 1.048
_refine_ls_hydrogen_treatment constr
_refine_ls_matrix_type full
_refine_ls_number_parameters 290
_refine_ls_number_reflns 7015
_refine_ls_number_restraints 11
_refine_ls_restrained_S_all 1.048
_refine_ls_R_factor_all 0.0628
_refine_ls_R_factor_gt 0.0466
_refine_ls_shift/su_max 0.000
_refine_ls_shift/su_mean 0.000
_refine_ls_structure_factor_coef Fsqd
_refine_ls_weighting_details 'w=1/[\s^2^(Fo^2^)+(0.0744P)^2^+10.2386P] where P=(Fo^2^+2Fc^2^)/3'
_refine_ls_weighting_scheme calc
_refine_ls_wR_factor_gt 0.1222
_refine_ls_wR_factor_ref 0.1340
_reflns_Friedel_coverage 0.000
_reflns_number_gt 5679
_reflns_number_total 7015
_reflns_threshold_expression 'I > 2\s(I)'
_cod_data_source_file d1dt00631b2.cif
_cod_data_source_block 1
_cod_depositor_comments 'Adding full bibliography for 7707262--7707265.cif.'
_cod_original_cell_volume 1573.3(5)
_cod_database_code 7707262
_shelx_shelxl_version_number 2018/3
_shelx_space_group_comment
;
The symmetry employed for this shelxl refinement is uniquely defined
by the following loop, which should always be used as a source of
symmetry information in preference to the above space-group names.
They are only intended as comments.
;
_shelx_estimated_absorpt_t_max 0.457
_shelx_estimated_absorpt_t_min 0.205
_olex2_refinement_description
;
1. Twinned data refinement
 Scales: 0.855(3)
 0.145(3)
2. Fixed Uiso
 At 1.2 times of:
  All C(H) groups
 At 1.5 times of:
  All O(H,H) groups
3. Rigid body (RIGU) restrains
 S9, C13, C14, S10
 with sigma for 1-2 distances of 0.001 and sigma for 1-3 distances of 0.001
4. Others
 Fixed Sof: H1A(0.5) H1B(0.5)
 Fixed Uiso: O1(0.07)
5.a Riding coordinates:
 O1(H1A,H1B)
5.b Aromatic/amide H refined with riding coordinates:
 C1(H1), C2(H2), C5(H5), C6(H6), C7(H7), C8(H8), C11(H11), C12(H12), C13(H13),
 C14(H14)
;
_olex2_submission_special_instructions 'No special instructions were received'

loop_
_space_group_symop_operation_xyz
'x, y, z'
'-x, -y, -z'

loop_
_atom_site_label
_atom_site_type_symbol
_atom_site_fract_x
_atom_site_fract_y
_atom_site_fract_z
_atom_site_U_iso_or_equiv
_atom_site_adp_type
_atom_site_occupancy
_atom_site_site_symmetry_order
_atom_site_calc_flag
_atom_site_refinement_flags_posn
_atom_site_refinement_flags_adp
_atom_site_refinement_flags_occupancy
_atom_site_disorder_assembly
_atom_site_disorder_group
Cu1 Cu 0.05330(16) 0.80206(15) 0.01916(12) 0.0519(4) Uani 1 1 d . . . . .
Pb1 Pb 0.19394(4) 0.98964(3) -0.18644(3) 0.02797(12) Uani 1 1 d . . . . .
I1 I -0.13165(6) 0.71332(6) 0.14895(5) 0.03035(16) Uani 1 1 d . . . . .
I2 I 0.17952(6) 0.70475(6) -0.15365(5) 0.03174(16) Uani 1 1 d . . . . .
I3 I 0.14353(7) 0.97340(6) 0.07867(5) 0.03099(16) Uani 1 1 d . . . . .
I4 I 0.16848(7) 0.99666(6) -0.40034(6) 0.03600(17) Uani 1 1 d . . . . .
I5 I 0.49021(8) 0.98522(7) -0.25717(7) 0.0436(2) Uani 1 1 d . . . . .
S1 S -0.0089(3) 0.4470(3) 0.3237(2) 0.0344(6) Uani 1 1 d . . . . .
S2 S 0.1885(3) 0.3501(3) 0.4185(2) 0.0391(6) Uani 1 1 d . . . . .
S3 S 0.0809(3) 0.7119(2) 0.3166(2) 0.0347(6) Uani 1 1 d . . . . .
S4 S 0.2746(3) 0.6100(3) 0.4129(2) 0.0349(6) Uani 1 1 d . . . . .
S5 S 0.2130(3) 0.4309(2) 0.0812(2) 0.0331(6) Uani 1 1 d . . . . .
S6 S 0.4045(3) 0.3032(2) 0.1718(2) 0.0322(6) Uani 1 1 d . . . . .
S7 S 0.3262(3) 0.6763(2) 0.0846(2) 0.0331(6) Uani 1 1 d . . . . .
S8 S 0.5133(2) 0.5516(2) 0.1796(2) 0.0347(6) Uani 1 1 d . . . . .
S9 S 0.5615(3) 0.3278(2) 0.4171(2) 0.0363(6) Uani 1 1 d . . . . .
S10 S 0.3581(2) 0.4039(2) 0.6159(2) 0.0299(5) Uani 1 1 d . . . . .
C1 C -0.0001(12) 0.2980(11) 0.3565(9) 0.042(3) Uani 1 1 d . . . . .
H1 H -0.055908 0.249601 0.343884 0.051 Uiso 1 1 calc R U . . .
C2 C 0.0907(14) 0.2531(12) 0.4013(10) 0.048(3) Uani 1 1 d . . . . .
H2 H 0.099884 0.172391 0.422160 0.057 Uiso 1 1 calc R U . . .
C3 C 0.1149(9) 0.4728(9) 0.3685(8) 0.028(2) Uani 1 1 d . . . . .
C4 C 0.1544(9) 0.5858(9) 0.3650(8) 0.027(2) Uani 1 1 d . . . . .
C5 C 0.1729(11) 0.8097(10) 0.3440(9) 0.038(2) Uani 1 1 d . . . . .
H5 H 0.160353 0.891957 0.328523 0.045 Uiso 1 1 calc R U . . .
C6 C 0.2628(11) 0.7630(10) 0.3881(9) 0.039(3) Uani 1 1 d . . . . .
H6 H 0.316457 0.810626 0.404683 0.046 Uiso 1 1 calc R U . . .
C7 C 0.2139(12) 0.2785(10) 0.0996(10) 0.041(3) Uani 1 1 d . . . . .
H7 H 0.155460 0.238227 0.081465 0.049 Uiso 1 1 calc R U . . .
C8 C 0.3010(11) 0.2204(10) 0.1406(9) 0.038(3) Uani 1 1 d . . . . .
H8 H 0.306495 0.137191 0.152317 0.045 Uiso 1 1 calc R U . . .
C9 C 0.3389(10) 0.4381(9) 0.1287(8) 0.029(2) Uani 1 1 d . . . . .
C10 C 0.3900(9) 0.5435(9) 0.1290(8) 0.028(2) Uani 1 1 d . . . . .
C11 C 0.4303(11) 0.7594(10) 0.1117(10) 0.039(3) Uani 1 1 d . . . . .
H11 H 0.426294 0.841943 0.096661 0.047 Uiso 1 1 calc R U . . .
C12 C 0.5167(11) 0.7034(10) 0.1547(10) 0.039(3) Uani 1 1 d . . . . .
H12 H 0.576458 0.744149 0.170726 0.047 Uiso 1 1 calc R U . . .
C13 C 0.4710(13) 0.2268(12) 0.4879(11) 0.049(3) Uani 1 1 d . . . . .
H13 H 0.485361 0.147539 0.464007 0.059 Uiso 1 1 calc R U . . .
C14 C 0.3811(12) 0.2578(10) 0.5756(11) 0.042(2) Uani 1 1 d . . . . .
H14 H 0.330015 0.201956 0.615987 0.051 Uiso 1 1 calc R U . . .
C15 C 0.4832(8) 0.4435(8) 0.5075(7) 0.0216(18) Uani 1 1 d . . . . .
O1 O 0.500000 0.000000 0.500000 0.070 Uiso 1 2 d S U P . .
H1A H 0.515100 -0.028080 0.439310 0.105 Uiso 0.5 1 d R U P . .
H1B H 0.573210 -0.000540 0.510980 0.105 Uiso 0.5 1 d R U P . .

loop_
_atom_site_aniso_label
_atom_site_aniso_U_11
_atom_site_aniso_U_22
_atom_site_aniso_U_33
_atom_site_aniso_U_23
_atom_site_aniso_U_13
_atom_site_aniso_U_12
Cu1 0.0530(9) 0.0581(9) 0.0369(8) -0.0162(7) 0.0078(7) -0.0296(8)
Pb1 0.0334(2) 0.02410(19) 0.0261(2) 0.00090(14) -0.00972(15) -0.00388(14)
I1 0.0302(3) 0.0364(3) 0.0256(3) 0.0047(3) -0.0088(3) -0.0105(3)
I2 0.0345(3) 0.0297(3) 0.0268(3) -0.0048(3) -0.0064(3) 0.0012(3)
I3 0.0353(3) 0.0287(3) 0.0339(4) 0.0003(3) -0.0160(3) -0.0091(3)
I4 0.0454(4) 0.0327(3) 0.0320(4) -0.0012(3) -0.0162(3) -0.0037(3)
I5 0.0418(4) 0.0330(4) 0.0633(5) 0.0019(4) -0.0275(4) -0.0048(3)
S1 0.0301(13) 0.0423(14) 0.0357(15) 0.0030(12) -0.0161(11) -0.0091(11)
S2 0.0470(16) 0.0397(15) 0.0344(15) 0.0044(12) -0.0214(13) -0.0010(12)
S3 0.0329(13) 0.0346(13) 0.0404(15) -0.0004(11) -0.0203(12) 0.0021(10)
S4 0.0312(13) 0.0452(15) 0.0339(14) 0.0011(12) -0.0183(11) -0.0061(11)
S5 0.0372(14) 0.0357(13) 0.0330(14) 0.0014(11) -0.0198(11) -0.0066(11)
S6 0.0342(13) 0.0263(12) 0.0386(15) -0.0035(11) -0.0158(11) -0.0022(10)
S7 0.0362(13) 0.0288(12) 0.0384(15) 0.0020(11) -0.0184(11) -0.0035(10)
S8 0.0269(12) 0.0344(13) 0.0471(16) -0.0072(12) -0.0197(12) 0.0020(10)
S9 0.0360(14) 0.0358(14) 0.0312(14) -0.0071(11) -0.0052(11) 0.0011(11)
S10 0.0277(12) 0.0365(13) 0.0227(12) 0.0053(10) -0.0032(9) -0.0091(10)
C1 0.056(7) 0.050(7) 0.027(6) 0.009(5) -0.015(5) -0.026(6)
C2 0.071(9) 0.043(7) 0.034(7) 0.007(5) -0.020(6) -0.017(6)
C3 0.024(5) 0.040(5) 0.021(5) 0.000(4) -0.009(4) -0.002(4)
C4 0.028(5) 0.033(5) 0.021(5) 0.000(4) -0.011(4) -0.001(4)
C5 0.043(6) 0.033(5) 0.037(6) -0.001(5) -0.012(5) -0.005(5)
C6 0.042(6) 0.042(6) 0.035(6) 0.002(5) -0.014(5) -0.015(5)
C7 0.051(7) 0.037(6) 0.048(7) -0.006(5) -0.030(6) -0.015(5)
C8 0.035(6) 0.030(5) 0.048(7) -0.011(5) -0.012(5) -0.004(4)
C9 0.036(5) 0.025(5) 0.024(5) -0.003(4) -0.008(4) -0.006(4)
C10 0.018(4) 0.037(5) 0.027(5) -0.010(4) -0.004(4) -0.002(4)
C11 0.032(6) 0.033(6) 0.052(7) -0.003(5) -0.009(5) -0.012(4)
C12 0.030(5) 0.037(6) 0.049(7) -0.010(5) -0.009(5) -0.006(4)
C13 0.049(5) 0.051(6) 0.057(5) -0.007(4) -0.037(4) 0.010(4)
C14 0.053(5) 0.029(5) 0.058(5) -0.009(4) -0.036(4) 0.001(3)
C15 0.018(4) 0.024(4) 0.022(5) 0.003(4) -0.009(3) 0.001(3)

loop_
_atom_type_symbol
_atom_type_description
_atom_type_scat_dispersion_real
_atom_type_scat_dispersion_imag
_atom_type_scat_source
C C 0.0033 0.0016 'International Tables Vol C Tables 4.2.6.8 and 6.1.1.4'
H H 0.0000 0.0000 'International Tables Vol C Tables 4.2.6.8 and 6.1.1.4'
Cu Cu 0.3201 1.2651 'International Tables Vol C Tables 4.2.6.8 and 6.1.1.4'
I I -0.4742 1.8119 'International Tables Vol C Tables 4.2.6.8 and 6.1.1.4'
O O 0.0106 0.0060 'International Tables Vol C Tables 4.2.6.8 and 6.1.1.4'
Pb Pb -3.3944 10.1111 'International Tables Vol C Tables 4.2.6.8 and 6.1.1.4'
S S 0.1246 0.1234 'International Tables Vol C Tables 4.2.6.8 and 6.1.1.4'

loop_
_geom_angle_atom_site_label_1
_geom_angle_atom_site_label_2
_geom_angle_atom_site_label_3
_geom_angle
_geom_angle_site_symmetry_1
_geom_angle_site_symmetry_3
_geom_angle_publ_flag
I1 Cu1 I2 121.95(6) . . y
I1 Cu1 I3 118.23(6) . . y
I2 Cu1 I3 118.77(6) . . y
I2 Pb1 I1 161.83(2) . 2_575 y
I4 Pb1 I1 96.28(2) . 2_575 y
I4 Pb1 I2 94.56(2) . . y
I4 Pb1 I5 96.58(3) . . y
I5 Pb1 I1 93.17(2) . 2_575 y
I5 Pb1 I2 100.03(2) . . y
Cu1 I1 Pb1 72.86(4) . 2_575 ?
Cu1 I2 Pb1 73.79(4) . . ?
C1 S1 C3 95.1(5) . . ?
C3 S2 C2 95.1(6) . . ?
C4 S3 C5 95.2(5) . . ?
C4 S4 C6 96.0(5) . . ?
C9 S5 C7 95.3(5) . . ?
C9 S6 C8 94.0(5) . . ?
C10 S7 C11 94.6(5) . . ?
C10 S8 C12 94.9(5) . . ?
C13 S9 C15 93.4(6) . . ?
C14 S10 C15 93.2(6) . . ?
C2 C1 S1 117.1(9) . . ?
C1 C2 S2 117.1(10) . . ?
S2 C3 S1 115.6(6) . . ?
C4 C3 S1 123.1(8) . . ?
C4 C3 S2 121.3(7) . . ?
S4 C4 S3 115.2(6) . . ?
C3 C4 S3 122.5(7) . . ?
C3 C4 S4 122.2(8) . . ?
C6 C5 S3 117.2(9) . . ?
C5 C6 S4 116.4(9) . . ?
C8 C7 S5 117.1(8) . . ?
C7 C8 S6 117.9(9) . . ?
S5 C9 S6 115.7(5) . . ?
C10 C9 S5 122.7(8) . . ?
C10 C9 S6 121.5(8) . . ?
S7 C10 S8 115.9(6) . . ?
C9 C10 S7 121.2(8) . . ?
C9 C10 S8 122.7(8) . . ?
C12 C11 S7 118.0(9) . . ?
C11 C12 S8 116.5(8) . . ?
C14 C13 S9 120.2(11) . . ?
C13 C14 S10 118.2(11) . . ?
S10 C15 S9 115.0(5) . . ?
C15 C15 S9 122.0(10) 2_666 . ?
C15 C15 S10 122.9(10) 2_666 . ?

loop_
_geom_bond_atom_site_label_1
_geom_bond_atom_site_label_2
_geom_bond_distance
_geom_bond_site_symmetry_2
_geom_bond_publ_flag
Cu1 I1 2.5138(16) . y
Cu1 I2 2.5205(16) . y
Cu1 I3 2.5818(16) . y
Pb1 I1 3.3452(9) 2_575 y
Pb1 I2 3.2429(9) . y
Pb1 I4 3.0294(10) . y
Pb1 I5 3.0482(10) . y
S1 C1 1.713(12) . ?
S1 C3 1.727(10) . ?
S2 C2 1.718(13) . ?
S2 C3 1.717(10) . ?
S3 C4 1.733(10) . ?
S3 C5 1.734(11) . ?
S4 C4 1.710(10) . ?
S4 C6 1.734(12) . ?
S5 C7 1.723(12) . ?
S5 C9 1.719(10) . ?
S6 C8 1.738(11) . ?
S6 C9 1.738(10) . ?
S7 C10 1.720(11) . ?
S7 C11 1.720(11) . ?
S8 C10 1.721(10) . ?
S8 C12 1.732(12) . ?
S9 C13 1.680(16) . ?
S9 C15 1.758(9) . ?
S10 C14 1.720(11) . ?
S10 C15 1.748(10) . ?
C1 C2 1.352(17) . ?
C3 C4 1.402(14) . ?
C5 C6 1.343(16) . ?
C7 C8 1.329(16) . ?
C9 C10 1.390(13) . ?
C11 C12 1.334(16) . ?
C13 C14 1.299(19) . ?
C15 C15 1.367(18) 2_666 ?

loop_
_geom_torsion_atom_site_label_1
_geom_torsion_atom_site_label_2
_geom_torsion_atom_site_label_3
_geom_torsion_atom_site_label_4
_geom_torsion
_geom_torsion_site_symmetry_1
_geom_torsion_site_symmetry_2
_geom_torsion_site_symmetry_3
_geom_torsion_site_symmetry_4
_geom_torsion_publ_flag
S1 C1 C2 S2 -0.9(15) . . . . ?
S1 C3 C4 S3 0.9(13) . . . . ?
S1 C3 C4 S4 178.3(6) . . . . ?
S2 C3 C4 S3 -179.2(6) . . . . ?
S2 C3 C4 S4 -1.7(13) . . . . ?
S3 C5 C6 S4 -0.4(13) . . . . ?
S5 C7 C8 S6 0.2(14) . . . . ?
S5 C9 C10 S7 2.0(13) . . . . ?
S5 C9 C10 S8 178.3(6) . . . . ?
S6 C9 C10 S7 179.0(6) . . . . ?
S6 C9 C10 S8 -4.6(13) . . . . ?
S7 C11 C12 S8 -0.5(14) . . . . ?
S9 C13 C14 S10 0.2(14) . . . . ?
C1 S1 C3 S2 1.4(7) . . . . ?
C1 S1 C3 C4 -178.7(9) . . . . ?
C2 S2 C3 S1 -1.8(7) . . . . ?
C2 S2 C3 C4 178.3(9) . . . . ?
C3 S1 C1 C2 -0.3(11) . . . . ?
C3 S2 C2 C1 1.6(11) . . . . ?
C4 S3 C5 C6 0.5(10) . . . . ?
C4 S4 C6 C5 0.0(10) . . . . ?
C5 S3 C4 S4 -0.5(7) . . . . ?
C5 S3 C4 C3 177.1(9) . . . . ?
C6 S4 C4 S3 0.4(7) . . . . ?
C6 S4 C4 C3 -177.3(9) . . . . ?
C7 S5 C9 S6 -0.7(7) . . . . ?
C7 S5 C9 C10 176.5(9) . . . . ?
C8 S6 C9 S5 0.7(7) . . . . ?
C8 S6 C9 C10 -176.5(9) . . . . ?
C9 S5 C7 C8 0.3(11) . . . . ?
C9 S6 C8 C7 -0.6(11) . . . . ?
C10 S7 C11 C12 -0.8(11) . . . . ?
C10 S8 C12 C11 1.5(10) . . . . ?
C11 S7 C10 S8 1.8(7) . . . . ?
C11 S7 C10 C9 178.4(9) . . . . ?
C12 S8 C10 S7 -2.0(7) . . . . ?
C12 S8 C10 C9 -178.6(9) . . . . ?
C13 S9 C15 S10 -1.3(6) . . . . ?
C13 S9 C15 C15 179.8(11) . . . 2_666 ?
C14 S10 C15 S9 1.4(6) . . . . ?
C14 S10 C15 C15 -179.7(11) . . . 2_666 ?
C15 S9 C13 C14 0.7(10) . . . . ?
C15 S10 C14 C13 -1.0(10) . . . . ?

loop_
_twin_individual_id
_twin_individual_mass_fraction_refined
1 0.855(3)
2 0.145(3)
